data_2006795
loop_
_publ_author_name
'Maverick, Emily F.'
'Knobler, Carolyn B.'
'Trueblood, Kenneth N.'
'Ho, Siew Peng'

_publ_section_title
;
 Three Complexes of a [2.2]Cryptahemispherand
;
_journal_issue 12
_journal_name_full 'Acta Crystallographica Section C'
_journal_page_first 1822
_journal_page_last 1827
_journal_paper_doi 10.1107/S0108270197009530
_journal_volume 53
_journal_year 1997
_chemical_formula_iupac '[Cs (C38 H52 N2 O7)] ClO4 , H2 O'
_chemical_formula_sum 'C38 H54 Cl Cs N2 O12'
_chemical_formula_weight 899.19
_chemical_name_systematic
;36,37,38-Trimethoxy-5,10,15-trimethyl-22,25,30,33-tetraoxa-1,19-diazapentacyclo
 [17.8.8.1^3,7^.1^8,12^.1^13,17^]octatriaconta-3,5,7(36),8,10,12(37),13,15,
 17(38)-nonaene cesium perchlorate monohydrate
C38 H52 Cs1 N2 O7 1+,Cl1 O4
 1-,H2 O1
;
_space_group_IT_number 14
_symmetry_cell_setting monoclinic
_symmetry_space_group_name_Hall '-P 2ybc'
_symmetry_space_group_name_H-M 'P 1 21/c 1'
_audit_creation_method SHELXL
_cell_angle_alpha 90.00
_cell_angle_beta 104.72(2)
_cell_angle_gamma 90.00
_cell_formula_units_Z 4
_cell_length_a 11.252(10)
_cell_length_b 14.272(13)
_cell_length_c 25.99(2)
_cell_measurement_reflns_used 32
_cell_measurement_temperature 156
_cell_measurement_theta_max 7.9
_cell_measurement_theta_min 4.5
_cell_volume 4037(6)
_computing_cell_refinement 'LEAST (UCLA Crystallographic Package, 1984)'
_computing_data_collection 'UCLA Crystallographic Package (1984)'
_computing_data_reduction 'CARESS (UCLA Crystallographic Package, 1984)'
_computing_molecular_graphics 'SHELXTL (Sheldrick, 1995)'
_computing_publication_material 'local programs'
_computing_structure_refinement 'SHELXL93 (Sheldrick, 1993)'
_computing_structure_solution 'SHELXS86 (Sheldrick, 1990)'
_diffrn_ambient_temperature 156
_diffrn_measurement_device 'modified Picker FACS-1 (Crystal Logic)'
_diffrn_measurement_method 'profiles from \q/2\q scans'
_diffrn_radiation_monochromator graphite
_diffrn_radiation_source 'fine-focus sealed tube'
_diffrn_radiation_type MoK\a
_diffrn_radiation_wavelength 0.71073
_diffrn_reflns_av_R_equivalents 0.045
_diffrn_reflns_av_sigmaI/netI 0.1275
_diffrn_reflns_limit_h_max 15
_diffrn_reflns_limit_h_min 0
_diffrn_reflns_limit_k_max 20
_diffrn_reflns_limit_k_min 0
_diffrn_reflns_limit_l_max 35
_diffrn_reflns_limit_l_min -36
_diffrn_reflns_number 12306
_diffrn_reflns_theta_max 30.00
_diffrn_reflns_theta_min 1.62
_diffrn_standards_decay_% 'about 1'
_diffrn_standards_interval_count 97
_diffrn_standards_number 3
_exptl_absorpt_coefficient_mu 1.043
_exptl_absorpt_correction_type none
_exptl_crystal_colour colorless
_exptl_crystal_density_diffrn 1.450
_exptl_crystal_density_meas ?
_exptl_crystal_description parallelepiped
_exptl_crystal_F_000 1852
_exptl_crystal_size_max 0.22
_exptl_crystal_size_mid 0.16
_exptl_crystal_size_min 0.14
_refine_diff_density_max 1.98
_refine_diff_density_min -1.20
_refine_ls_extinction_method none
_refine_ls_goodness_of_fit_all 1.040
_refine_ls_goodness_of_fit_obs 1.068
_refine_ls_hydrogen_treatment
; H atoms riding; fixed C-H distances, <U^2^>~H~ = 1.2U~eq~(C),
  except for CH~3~ groups, for which factor was 1.5;
  CH~3~ groups rotating about C-C or O-C bond
;
_refine_ls_matrix_type full
_refine_ls_number_parameters 491
_refine_ls_number_reflns 11772
_refine_ls_number_restraints 0
_refine_ls_restrained_S_all 1.044
_refine_ls_restrained_S_obs 1.068
_refine_ls_R_factor_all 0.1640
_refine_ls_R_factor_obs .0686
_refine_ls_shift/esd_max 0.69
_refine_ls_shift/esd_mean 0.01
_refine_ls_structure_factor_coef Fsqd
_refine_ls_weighting_details 'w = 1/[\s^2^(Fo^2^)+(0.0706P)^2^+27.6179P] where P=(Fo^2^+2Fc^2^)/3'
_refine_ls_weighting_scheme calc
_refine_ls_wR_factor_all 0.2265
_refine_ls_wR_factor_obs .1648
_reflns_number_observed 6057
_reflns_number_total 11776
_reflns_observed_criterion >2sigma(I)
_cod_data_source_file fg1279.cif
_cod_data_source_block III
_cod_depositor_comments
;
 Marking attached hydrogen atoms.

 Antanas Vaitkus,
 2017-03-27

The following automatic conversions were performed:
'_geom_bond_publ_flag' value 'No' changed to 'no' according to
'/home/saulius/struct/CIF-dictionaries/cif_core.dic' dictionary named
'cif_core.dic' version 2.4.1 from 2010-06-29 (110 times).

Automatic conversion script
Id: cif_fix_enum 1527 2010-12-29 10:47:43Z saulius 

The following automatic conversions were performed:

'_geom_bond_publ_flag' value 'No' changed to 'no' according to
/home/saulius/struct/CIF-dictionaries/cif_core.dic dictionary named
'cif_core.dic' version 2.4.1 from 2010-06-29 (110
times).

'_geom_angle_publ_flag' value 'No' changed to 'no' according
to /home/saulius/struct/CIF-dictionaries/cif_core.dic dictionary
named 'cif_core.dic' version 2.4.1 from 2010-06-29 (128
times).

'_geom_torsion_publ_flag' value 'No' changed to 'no'
according to /home/saulius/struct/CIF-dictionaries/cif_core.dic
dictionary named 'cif_core.dic' version 2.4.1 from 2010-06-29 (92
times).

Automatic conversion script
Id: cif_fix_values 1715 2011-07-08 13:25:40Z adriana 

The following automatic conversions were performed:

'_exptl_crystal_density_meas' value 'not measured' was changed to '?'
- the value is perceived as not measured.

Automatic conversion script
Id: cif_fix_values 3008 2015-01-20 13:52:24Z robertas 

The following automatic conversions were performed:

'_refine_ls_weighting_scheme' value 'calc w =
1/[\s^2^(Fo^2^)+(0.0706P)^2^+27.6179P] where P=(Fo^2^+2Fc^2^)/3' was
changed to 'calc'. New tag '_refine_ls_weighting_details' was
created. The value of the new tag was set to 'w =
1/[\s^2^(Fo^2^)+(0.0706P)^2^+27.6179P] where P=(Fo^2^+2Fc^2^)/3'.

Automatic conversion script
Id: cif_fix_values 3143 2015-03-26 13:38:13Z robertas 
;
_cod_original_cell_volume 4038(6)
_cod_original_sg_symbol_H-M 'P 21/c'
_cod_database_code 2006795

loop_
_symmetry_equiv_pos_as_xyz
'x, y, z'
'x, -y+1/2, z+1/2'
'-x, -y, -z'
'-x, y-1/2, -z-1/2'

loop_
_atom_site_aniso_label
_atom_site_aniso_U_11
_atom_site_aniso_U_22
_atom_site_aniso_U_33
_atom_site_aniso_U_12
_atom_site_aniso_U_13
_atom_site_aniso_U_23
C1 .019(3) .030(3) .034(4) -.003(3) .013(3) -.001(3)
C2 .032(4) .018(3) .052(4) .000(3) .023(3) -.001(3)
C3 .024(3) .028(4) .046(4) .004(3) .015(3) .010(3)
C4 .042(5) .027(4) .065(6) .013(3) .020(4) .009(4)
C5 .020(3) .030(4) .038(4) .005(3) .013(3) .007(3)
C6 .013(3) .022(3) .037(4) .004(2) .010(3) .003(3)
C7 .018(3) .019(3) .033(3) .003(2) .010(3) .001(3)
O8 .022(2) .021(2) .029(2) .002(2) .010(2) .001(2)
C9 .036(4) .027(4) .055(5) -.003(3) .016(4) .012(3)
C10 .017(3) .025(3) .023(3) .001(2) .008(2) .004(2)
C11 .013(3) .033(4) .029(3) .002(3) .003(2) -.002(3)
C12 .012(3) .042(4) .029(3) -.001(3) .004(2) .000(3)
C13 .018(3) .041(4) .050(5) -.001(3) .005(3) -.015(4)
C14 .014(3) .037(4) .028(3) -.001(3) .001(2) -.010(3)
C15 .014(3) .031(3) .017(3) .002(2) .004(2) -.003(2)
C16 .015(3) .028(3) .020(3) -.001(2) .003(2) .003(2)
O17 .012(2) .028(2) .023(2) -.001(2) .005(2) -.001(2)
C18 .034(4) .032(4) .041(4) -.001(3) .015(3) .003(3)
C19 .012(2) .026(3) .028(3) -.002(3) .005(2) -.009(3)
C20 .019(3) .036(4) .023(3) -.005(3) .004(2) -.009(3)
C21 .026(3) .032(4) .029(3) -.007(3) .014(3) -.014(3)
C22 .035(4) .075(6) .037(4) -.014(4) .022(4) -.025(4)
C23 .020(3) .024(3) .040(4) .001(3) .012(3) -.009(3)
C24 .019(3) .015(3) .031(3) -.001(2) .004(3) -.006(2)
C25 .019(3) .014(3) .025(3) -.002(2) .008(2) -.004(2)
O26 .022(2) .026(2) .021(2) .001(2) .008(2) -.001(2)
C27 .047(5) .038(4) .041(4) -.005(4) .022(4) .010(4)
C28 .038(4) .019(3) .040(4) -.002(3) .021(3) -.010(3)
N29 .028(3) .029(3) .030(3) -.008(2) .013(2) -.007(2)
C30 .035(4) .025(4) .056(5) -.002(3) .026(4) -.005(3)
C31 .040(4) .034(4) .044(4) -.003(3) .017(4) .006(3)
O32 .047(3) .039(3) .044(3) .006(3) .031(3) .009(2)
C33 .055(5) .038(4) .052(5) -.017(4) .037(4) -.012(4)
C34 .046(5) .049(5) .062(6) -.023(4) .027(4) -.025(4)
O35 .030(3) .035(3) .051(3) -.011(2) .019(2) -.016(3)
C36 .020(3) .056(5) .049(5) -.011(3) .014(3) -.016(4)
C37 .020(3) .039(4) .051(5) -.004(3) .014(3) -.015(4)
C38 .040(4) .041(4) .029(4) -.011(3) .017(3) -.015(3)
C39 .038(4) .052(5) .030(4) -.024(4) .011(3) -.017(3)
O40 .021(3) .072(4) .034(3) -.013(3) .008(2) -.010(3)
C41 .024(4) .093(8) .054(6) -.008(5) .005(4) .022(6)
C42 .036(5) .092(8) .023(4) .000(5) .007(3) .014(4)
O43 .168(9) .136(8) .022(3) .116(7) .000(4) -.003(4)
C44 .099(9) .085(8) .031(4) .036(7) .004(5) .022(5)
C45 .038(4) .055(6) .038(4) .022(4) -.013(3) -.005(4)
N46 .019(3) .035(3) .026(3) .004(2) -.001(2) -.008(2)
C47 .020(3) .028(4) .035(4) .006(3) .004(3) .000(3)
Cs48 .0268(2) .0348(2) .0308(2) -.0001(2) .00638(15) -.0029(2)
Cl49 .0297(9) .0361(10) .0367(9) .0014(7) .0125(7) -.0031(7)
O50 .026(3) .054(4) .065(4) -.004(3) .009(3) -.006(3)
O54 .109(8) .088(7) .132(9) -.003(6) .029(7) .007(6)

loop_
_atom_site_label
_atom_site_fract_x
_atom_site_fract_y
_atom_site_fract_z
_atom_site_U_iso_or_equiv
_atom_site_thermal_displace_type
_atom_site_calc_flag
_atom_site_refinement_flags
_atom_site_occupancy
_atom_site_disorder_group
_atom_site_type_symbol
_atom_site_attached_hydrogens
C1 .6506(6) .4997(5) .3537(3) .0264(14) Uani d . 1 . C 0
C2 .7207(7) .4264(5) .3807(3) .032(2) Uani d . 1 . C 0
H2 .7239 .3703 .3629 .038 Uiso calc R 1 . H 0
C3 .7865(6) .4344(5) .4339(3) .031(2) Uani d . 1 . C 0
C4 .8651(8) .3544(5) .4605(4) .044(2) Uani d . 1 . C 0
H4A .9263 .3408 .4417 .066 Uiso calc R 1 . H 0
H4B .8146 .3000 .4603 .066 Uiso calc R 1 . H 0
H4C .9046 .3711 .4966 .066 Uiso calc R 1 . H 0
C5 .7775(6) .5172(5) .4598(3) .0281(14) Uani d . 1 . C 0
H5 .8201 .5230 .4954 .034 Uiso calc R 1 . H 0
C6 .7066(5) .5936(5) .4347(3) .0234(13) Uani d . 1 . C 0
C7 .6467(6) .5834(4) .3806(3) .0224(12) Uani d . 1 . C 0
O8 .5823(4) .6577(3) .3536(2) .0232(9) Uani d . 1 . O 0
C9 .6570(7) .7242(5) .3356(3) .038(2) Uani d . 1 . C 0
H9A .7075 .7567 .3657 .058 Uiso calc R 1 . H 0
H9B .6056 .7684 .3123 .058 Uiso calc R 1 . H 0
H9C .7084 .6924 .3169 .058 Uiso calc R 1 . H 0
C10 .6966(6) .6809(4) .4634(2) .0210(13) Uani d . 1 . C 0
C11 .8025(6) .7312(5) .4881(3) .0252(14) Uani d . 1 . C 0
H11 .8790 .7091 .4862 .030 Uiso calc R 1 . H 0
C12 .7944(6) .8139(5) .5154(3) .0276(15) Uani d . 1 . C 0
C13 .9095(6) .8663(6) .5437(3) .037(2) Uani d . 1 . C 0
H13A .9171 .9222 .5243 .056 Uiso calc R 1 . H 0
H13B .9800 .8271 .5460 .056 Uiso calc R 1 . H 0
H13C .9044 .8827 .5789 .056 Uiso calc R 1 . H 0
C14 .6787(5) .8492(5) .5153(3) .0269(14) Uani d . 1 . C 0
H14 .6727 .9056 .5324 .032 Uiso calc R 1 . H 0
C15 .5729(5) .8016(5) .4903(2) .0208(12) Uani d . 1 . C 0
C16 .5827(6) .7151(5) .4668(2) .0212(12) Uani d . 1 . C 0
O17 .4787(4) .6610(3) .4454(2) .0210(8) Uani d . 1 . O 0
C18 .4257(7) .6202(5) .4846(3) .035(2) Uani d . 1 . C 0
H18A .3501 .5896 .4673 .052 Uiso calc R 1 . H 0
H18B .4099 .6683 .5077 .052 Uiso calc R 1 . H 0
H18C .4817 .5751 .5050 .052 Uiso calc R 1 . H 0
C19 .4484(5) .8390(5) .4904(2) .0219(12) Uani d . 1 . C 0
C20 .4190(6) .8569(5) .5386(3) .0260(14) Uani d . 1 . C 0
H20 .4790 .8500 .5704 .031 Uiso calc R 1 . H 0
C21 .3026(6) .8846(5) .5395(3) .0278(15) Uani d . 1 . C 0
C22 .2707(8) .9054(7) .5917(3) .047(2) Uani d . 1 . C 0
H22A .2116 .8605 .5972 .070 Uiso calc R 1 . H 0
H22B .2367 .9673 .5905 .070 Uiso calc R 1 . H 0
H22C .3436 .9015 .6204 .070 Uiso calc R 1 . H 0
C23 .2134(6) .8918(5) .4913(3) .0273(14) Uani d . 1 . C 0
H23 .1336 .9078 .4918 .033 Uiso calc R 1 . H 0
C24 .2392(6) .8761(4) .4428(3) .0225(13) Uani d . 1 . C 0
C25 .3593(5) .8528(4) .4432(2) .0190(12) Uani d . 1 . C 0
O26 .3877(4) .8407(3) .3946(2) .0226(9) Uani d . 1 . O 0
C27 .4535(8) .9185(6) .3807(3) .040(2) Uani d . 1 . C 0
H27A .4633 .9099 .3454 .060 Uiso calc R 1 . H 0
H27B .5329 .9227 .4054 .060 Uiso calc R 1 . H 0
H27C .4085 .9752 .3821 .060 Uiso calc R 1 . H 0
C28 .5810(7) .4905(5) .2959(3) .030(2) Uani d . 1 . C 0
H28A .5972 .5454 .2768 .036 Uiso calc R 1 . H 0
H28B .6118 .4363 .2809 .036 Uiso calc R 1 . H 0
N29 .4468(5) .4806(4) .2879(2) .0282(12) Uani d . 1 . N 0
C30 .4162(7) .3925(5) .3124(3) .036(2) Uani d . 1 . C 0
H30A .4883 .3525 .3206 .044 Uiso calc R 1 . H 0
H30B .3523 .3599 .2865 .044 Uiso calc R 1 . H 0
C31 .3736(8) .4066(6) .3622(3) .038(2) Uani d . 1 . C 0
H31A .3660 .3465 .3785 .046 Uiso calc R 1 . H 0
H31B .4330 .4440 .3874 .046 Uiso calc R 1 . H 0
O32 .2570(5) .4531(4) .3486(2) .0399(13) Uani d . 1 . O 0
C33 .1846(8) .4356(6) .3842(4) .044(2) Uani d . 1 . C 0
H33A .2324 .4481 .4202 .053 Uiso calc R 1 . H 0
H33B .1609 .3701 .3820 .053 Uiso calc R 1 . H 0
C34 .0743(8) .4941(6) .3723(4) .050(2) Uani d . 1 . C 0
H34A .0342 .4903 .3347 .060 Uiso calc R 1 . H 0
H34B .0175 .4710 .3919 .060 Uiso calc R 1 . H 0
O35 .1042(5) .5896(4) .3865(2) .0371(12) Uani d . 1 . O 0
C36 -.0023(7) .6475(6) .3752(3) .041(2) Uani d . 1 . C 0
H36A -.0621 .6221 .3925 .049 Uiso calc R 1 . H 0
H36B -.0390 .6482 .3371 .049 Uiso calc R 1 . H 0
C37 .0306(7) .7461(5) .3945(3) .036(2) Uani d . 1 . C 0
H37A -.0445 .7790 .3952 .043 Uiso calc R 1 . H 0
H37B .0809 .7432 .4308 .043 Uiso calc R 1 . H 0
C38 .3903(7) .4812(6) .2311(3) .035(2) Uani d . 1 . C 0
H38A .4080 .4222 .2161 .042 Uiso calc R 1 . H 0
H38B .4273 .5307 .2149 .042 Uiso calc R 1 . H 0
C39 .2539(7) .4954(6) .2170(3) .039(2) Uani d . 1 . C 0
H39A .2178 .4708 .1817 .047 Uiso calc R 1 . H 0
H39B .2185 .4620 .2421 .047 Uiso calc R 1 . H 0
O40 .2279(5) .5926(5) .2185(2) .0419(14) Uani d . 1 . O 0
C41 .0992(8) .6136(8) .2018(4) .058(3) Uani d . 1 . C 0
H41A .0566 .5832 .2253 .069 Uiso calc R 1 . H 0
H41B .0654 .5902 .1660 .069 Uiso calc R 1 . H 0
C42 .0812(8) .7168(8) .2030(3) .050(2) Uani d . 1 . C 0
H42A .1329 .7483 .1836 .061 Uiso calc R 1 . H 0
H42B -.0038 .7325 .1864 .061 Uiso calc R 1 . H 0
O43 .1118(10) .7444(7) .2549(3) .113(4) Uani d . 1 . O 0
C44 .0756(12) .8334(9) .2666(4) .074(3) Uani d . 1 . C 0
H44A .0192 .8600 .2354 .089 Uiso calc R 1 . H 0
H44B .1466 .8742 .2769 .089 Uiso calc R 1 . H 0
C45 .0142(8) .8253(7) .3109(3) .048(2) Uani d . 1 . C 0
H45A -.0256 .8844 .3143 .057 Uiso calc R 1 . H 0
H45B -.0496 .7780 .3015 .057 Uiso calc R 1 . H 0
N46 .0960(5) .8009(4) .3630(2) .0279(12) Uani d . 1 . N 0
C47 .1428(6) .8886(5) .3913(3) .0283(15) Uani d . 1 . C 0
H47A .0740 .9223 .3986 .034 Uiso calc R 1 . H 0
H47B .1768 .9272 .3679 .034 Uiso calc R 1 . H 0
Cs48 .31109(4) .66039(3) .33566(2) .03098(13) Uani d . 1 . Cs+ 0
Cl49 .7410(2) .63767(13) .19417(7) .0334(4) Uani d . 1 . Cl 0
O50 .6085(5) .6386(4) .1834(3) .049(2) Uani d . 1 . O 0
O51 .7710(14) .6457(14) .1446(6) .064(5) Uiso d P .52(2) 1 O 0
O52 .7867(11) .7083(10) .2292(6) .046(4) Uiso d P .52(2) 1 O 0
O53 .7795(13) .5490(11) .2170(7) .060(5) Uiso d P .52(2) 1 O 0
O51' .7871(13) .5987(13) .1533(6) .050(4) Uiso d P .48(2) 2 O 0
O52' .7909(11) .7326(10) .2074(6) .041(4) Uiso d P .48(2) 2 O 0
O53' .7964(14) .5818(11) .2412(7) .055(5) Uiso d P .48(2) 2 O 0
O54 .4098(10) .7314(7) .2250(4) .110(3) Uani d . 1 . O 2

loop_
_atom_type_symbol
_atom_type_description
_atom_type_scat_dispersion_real
_atom_type_scat_dispersion_imag
_atom_type_scat_source
C C 0.0033 0.0016 'International Tables Vol C Tables 4.2.6.8 and 6.1.1.4'
H H 0.0000 0.0000 'International Tables Vol C Tables 4.2.6.8 and 6.1.1.4'
N N 0.0061 0.0033 'International Tables Vol C Tables 4.2.6.8 and 6.1.1.4'
O O 0.0106 0.0060 'International Tables Vol C Tables 4.2.6.8 and 6.1.1.4'
Cs Cs+ -0.3680 2.1190 'International Tables Vol C Tables 4.2.6.8 and 6.1.1.4'
Cl Cl 0.1484 0.1585 'International Tables Vol C Tables 4.2.6.8 and 6.1.1.4'

loop_
_geom_angle_atom_site_label_1
_geom_angle_atom_site_label_2
_geom_angle_atom_site_label_3
_geom_angle
_geom_angle_publ_flag
C2 C1 C7 118.7(6) no
C2 C1 C28 121.4(6) no
C7 C1 C28 119.9(6) no
C1 C2 C3 121.9(7) no
C2 C3 C4 119.8(7) no
C2 C3 C5 117.9(7) no
C4 C3 C5 122.3(7) no
C3 C5 C6 122.7(6) no
C5 C6 C7 117.0(6) no
C5 C6 C10 121.9(6) no
C7 C6 C10 121.1(6) no
C1 C7 C6 121.6(6) no
C1 C7 O8 119.1(6) no
C6 C7 O8 119.3(6) no
C7 O8 C9 113.8(5) no
C6 C10 C11 120.0(6) no
C6 C10 C16 121.2(6) no
C11 C10 C16 118.7(6) no
C10 C11 C12 120.6(6) no
C11 C12 C13 120.5(6) no
C11 C12 C14 119.1(6) no
C13 C12 C14 120.3(6) no
C12 C14 C15 121.0(6) no
C14 C15 C16 119.2(6) no
C14 C15 C19 121.2(6) no
C16 C15 C19 119.6(5) no
C10 C16 C15 120.9(6) no
C10 C16 O17 118.2(5) no
C15 C16 O17 120.9(5) no
C16 O17 C18 113.7(5) no
C15 C19 C20 120.0(6) no
C15 C19 C25 121.0(5) no
C20 C19 C25 119.0(6) no
C19 C20 C21 120.8(6) no
C20 C21 C22 121.0(6) no
C20 C21 C23 118.3(6) no
C22 C21 C23 120.6(6) no
C21 C23 C24 122.5(6) no
C23 C24 C25 117.6(6) no
C23 C24 C47 121.4(6) no
C25 C24 C47 120.9(6) no
C19 C25 C24 121.5(6) no
C19 C25 O26 120.3(5) no
C24 C25 O26 118.1(5) no
C25 O26 C27 112.6(5) no
C1 C28 N29 113.7(6) no
C28 N29 C30 111.1(6) no
C28 N29 C38 108.2(6) no
C30 N29 C38 110.5(6) no
N29 C30 C31 114.5(6) no
C30 C31 O32 108.9(6) no
C31 O32 C33 113.9(6) no
O32 C33 C34 111.3(7) no
C33 C34 O35 111.0(7) no
C34 O35 C36 111.7(6) no
O35 C36 C37 110.5(6) no
C36 C37 N46 115.4(6) no
N29 C38 C39 114.0(6) no
C38 C39 O40 109.3(6) no
C39 O40 C41 113.2(6) no
O40 C41 C42 109.5(8) no
C41 C42 O43 107.7(8) no
C42 O43 C44 117.7(9) no
O43 C44 C45 108.4(9) no
C44 C45 N46 115.2(8) no
C37 N46 C45 110.9(6) no
C37 N46 C47 109.9(5) no
C45 N46 C47 108.6(6) no
C24 C47 N46 115.3(6) no
O50 Cl49 O51 107.2(7) no
O50 Cl49 O52 108.5(6) no
O50 Cl49 O53 106.2(7) no
O50 Cl49 O51' 114.7(7) no
O50 Cl49 O52' 110.5(6) no
O50 Cl49 O53' 111.5(7) no
O51 Cl49 O52 114.2(9) no
O51 Cl49 O53 109.6(10) no
O52 Cl49 O53 110.9(9) no
O51' Cl49 O52' 110.3(8) no
O51' Cl49 O53' 104.8(9) no
O52' Cl49 O53' 104.5(8) no
O8 Cs48 O17 58.50(10) no
O8 Cs48 O26 77.30(10) no
O8 Cs48 O32 101.30(10) no
O8 Cs48 O35 141.00(10) no
O8 Cs48 O40 101.00(10) no
O8 Cs48 O43 133.7(2) no
O8 Cs48 N29 60.40(10) no
O8 Cs48 N46 138.00(10) no
O8 Cs48 O54 66.6(2) no
O17 Cs48 O26 58.80(10) no
O17 Cs48 O32 89.60(10) no
O17 Cs48 O35 87.40(10) no
O17 Cs48 O40 153.60(10) no
O17 Cs48 O43 150.3(2) no
O17 Cs48 N29 96.80(10) no
O17 Cs48 N46 96.30(10) no
O17 Cs48 O54 122.0(2) no
O26 Cs48 O32 144.30(10) no
O26 Cs48 O35 102.10(10) no
O26 Cs48 O40 137.90(10) no
O26 Cs48 O43 94.8(2) no
O26 Cs48 N29 137.70(10) no
O26 Cs48 N46 60.60(10) no
O26 Cs48 O54 93.5(2) no
O32 Cs48 O35 56.60(10) no
O32 Cs48 O40 77.80(10) no
O32 Cs48 O43 109.9(2) no
O32 Cs48 N29 55.00(10) no
O32 Cs48 N46 112.40(10) no
O32 Cs48 O54 119.1(2) no
O35 Cs48 O40 104.10(10) no
O35 Cs48 O43 85.3(2) no
O35 Cs48 N29 111.40(10) no
O35 Cs48 N46 56.50(10) no
O35 Cs48 O54 150.6(2) no
O40 Cs48 O43 55.7(2) no
O40 Cs48 N29 56.90(10) no
O40 Cs48 N46 109.90(10) no
O40 Cs48 O54 50.3(2) no
O43 Cs48 N29 112.6(2) no
O43 Cs48 N46 56.1(2) no
O43 Cs48 O54 68.5(3) no
N29 Cs48 N46 161.70(10) no
N29 Cs48 O54 69.5(2) no
N46 Cs48 O54 113.5(2) no
O40 O54 O50 105.2(4) no
N29 Cs48 N46 161.70(10) no

loop_
_geom_bond_atom_site_label_1
_geom_bond_atom_site_label_2
_geom_bond_site_symmetry_1
_geom_bond_site_symmetry_2
_geom_bond_distance
_geom_bond_publ_flag
C1 C2 . . 1.388(10) no
C1 C7 . . 1.390(9) no
C1 C28 . . 1.512(10) no
C2 C3 . . 1.397(11) no
C3 C4 . . 1.501(11) no
C3 C5 . . 1.378(10) no
C5 C6 . . 1.409(10) no
C6 C7 . . 1.405(10) no
C6 C10 . . 1.472(9) no
C7 O8 . . 1.373(8) no
O8 C9 . . 1.422(9) no
C10 C11 . . 1.399(9) no
C10 C16 . . 1.395(9) no
C11 C12 . . 1.393(10) no
C12 C13 . . 1.515(10) no
C12 C14 . . 1.395(9) no
C14 C15 . . 1.382(9) no
C15 C16 . . 1.393(9) no
C15 C19 . . 1.500(8) no
C16 O17 . . 1.395(8) no
O17 C18 . . 1.427(9) no
C19 C20 . . 1.398(9) no
C19 C25 . . 1.386(9) no
C20 C21 . . 1.375(9) no
C21 C22 . . 1.517(11) no
C21 C23 . . 1.397(10) no
C23 C24 . . 1.380(10) no
C24 C25 . . 1.390(9) no
C24 C47 . . 1.504(10) no
C25 O26 . . 1.391(7) no
O26 C27 . . 1.431(9) no
C28 N29 . . 1.478(9) no
N29 C30 . . 1.489(10) no
N29 C38 . . 1.450(9) no
C30 C31 . . 1.503(12) no
C31 O32 . . 1.433(10) no
O32 C33 . . 1.401(11) no
C33 C34 . . 1.462(13) no
C34 O35 . . 1.429(11) no
O35 C36 . . 1.423(9) no
C36 C37 . . 1.509(12) no
C37 N46 . . 1.459(10) no
C38 C39 . . 1.498(11) no
C39 O40 . . 1.421(11) no
O40 C41 . . 1.434(10) no
C41 C42 . . 1.488(16) no
C42 O43 . . 1.365(10) no
O43 C44 . . 1.391(16) no
C44 C45 . . 1.492(14) no
C45 N46 . . 1.474(10) no
N46 C47 . . 1.479(9) no
Cl49 O50 . . 1.446(6) no
Cl49 O51 . . 1.418(16) no
Cl49 O52 . . 1.368(15) no
Cl49 O53 . . 1.418(17) no
Cl49 O51' . . 1.410(15) no
Cl49 O52' . . 1.473(14) no
Cl49 O53' . . 1.46(2) no
Cs48 O8 . . 2.968(4) no
Cs48 O17 . . 2.994(4) no
Cs48 H18A . . 3.487(16) no
Cs48 O26 . . 3.006(5) no
Cs48 N29 . . 3.381(6) no
Cs48 O32 . . 3.056(6) no
Cs48 O35 . . 3.122(5) no
Cs48 O40 . . 3.104(5) no
Cs48 O43 . . 2.911(9) no
Cs48 N46 . . 3.356(6) no
Cs48 O54 . . 3.487(11) no
O40 O54 . . 2.822(12) no
O50 O54 . . 3.024(12) no
O43 O54 . . 3.634(15) no
N29 N46 . . 6.650(8) no
N46 Cs48 . . 3.356(6) no
N29 Cs48 . . 3.381(6) no
O8 O17 . . 2.912(6) no
O8 O26 . . 3.732(6) no
O8 O32 . . 4.658(7) no
O8 O35 . . 5.740(7) no
O8 O40 . . 4.687(7) no
O8 O43 . . 5.406(11) no
O17 O26 . . 2.947(6) no
O17 O32 . . 4.261(7) no
O17 O35 . . 4.226(7) no
O17 O40 . . 5.937(7) no
O17 O43 . . 5.708(9) no
O26 O32 . . 5.769(7) no
O26 O35 . . 4.766(7) no
O26 O40 . . 5.703(7) no
O26 O43 . . 4.355(9) no
O32 O35 . . 2.928(8) no
O32 O40 . . 3.866(8) no
O32 O43 . . 4.884(11) no
O35 O40 . . 4.908(8) no
O35 O43 . . 4.090(10) no
O40 O43 . . 2.815(12) no
O8 N29 . . 3.211(7) no
O8 N46 . . 5.904(7) no
O17 N29 . . 4.774(7) no
O17 N46 . . 4.736(7) no
O26 N29 . . 5.957(7) no
O26 N46 . . 3.225(7) no
O32 N29 . . 2.988(8) no
O32 N46 . . 5.329(8) no
O35 N29 . . 5.374(8) no
O35 N46 . . 3.073(8) no
O40 N29 . . 3.101(8) no
O40 N46 . . 5.290(8) no
O43 N29 . . 5.242(12) no
O43 N46 . . 2.972(9) no

loop_
_geom_torsion_atom_site_label_1
_geom_torsion_atom_site_label_2
_geom_torsion_atom_site_label_3
_geom_torsion_atom_site_label_4
_geom_torsion
_geom_torsion_publ_flag
C2 C1 C7 C6 -3.3(10) no
C2 C1 C7 O8 177.0(6) no
C2 C1 C28 N29 106.3(8) no
C7 C1 C28 N29 -74.8(8) no
C7 C1 C2 C3 0.3(11) no
C28 C1 C2 C3 179.2(7) no
C1 C2 C3 C4 -177.4(7) no
C1 C2 C3 C5 1.7(11) no
C2 C3 C5 C6 -0.9(11) no
C4 C3 C5 C6 178.3(7) no
C3 C5 C6 C7 -2.0(10) no
C3 C5 C6 C10 179.0(7) no
C5 C6 C7 C1 4.1(10) no
C5 C6 C7 O8 -176.3(6) no
C5 C6 C10 C11 57.4(9) no
C5 C6 C10 C16 -122.4(7) no
C7 C6 C10 C11 -121.6(7) no
C7 C6 C10 C16 58.6(9) no
C28 C1 C7 C6 177.7(7) no
C1 C7 C6 C10 -176.8(6) no
C28 C1 C7 O8 -1.9(10) no
C1 C7 O8 C9 -98.3(7) no
C10 C6 C7 O8 2.8(9) no
C6 C7 O8 C9 82.0(8) no
C6 C10 C11 C12 -179.9(6) no
C6 C10 C16 C15 -174.7(6) no
C6 C10 C16 O17 4.3(9) no
C11 C10 C16 C15 5.5(9) no
C11 C10 C16 O17 -175.5(6) no
C16 C10 C11 C12 -0.2(10) no
C10 C11 C12 C13 177.8(6) no
C10 C11 C12 C14 -3.7(10) no
C11 C12 C14 C15 2.4(10) no
C13 C12 C14 C15 -179.1(7) no
C12 C14 C15 C16 2.9(10) no
C12 C14 C15 C19 179.6(6) no
C14 C15 C16 C10 -6.9(10) no
C14 C15 C16 O17 174.1(6) no
C14 C15 C19 C20 -57.4(9) no
C14 C15 C19 C25 125.2(7) no
C16 C15 C19 C20 119.4(7) no
C16 C15 C19 C25 -58.0(9) no
C10 C16 C15 C19 176.3(6) no
C10 C16 O17 C18 109.5(7) no
C19 C15 C16 O17 -2.7(9) no
C15 C16 O17 C18 -71.5(8) no
C15 C19 C20 C21 -175.2(6) no
C15 C19 C25 C24 171.8(6) no
C15 C19 C25 O26 -6.1(9) no
C20 C19 C25 C24 -5.7(9) no
C20 C19 C25 O26 176.4(6) no
C25 C19 C20 C21 2.3(10) no
C19 C20 C21 C22 -179.2(7) no
C19 C20 C21 C23 1.8(10) no
C20 C21 C23 C24 -2.8(11) no
C22 C21 C23 C24 178.2(7) no
C21 C23 C24 C25 -0.4(10) no
C21 C23 C24 C47 -177.2(7) no
C23 C24 C25 C19 4.7(9) no
C23 C24 C25 O26 -177.3(6) no
C23 C24 C47 N46 -107.9(8) no
C25 C24 C47 N46 75.4(8) no
C19 C25 C24 C47 -178.5(6) no
C19 C25 O26 C27 -78.0(7) no
C47 C24 C25 O26 -0.5(9) no
C24 C25 O26 C27 104.0(7) no
C1 C28 N29 C30 -63.7(8) no
C1 C28 N29 C38 174.8(6) no
C28 N29 C30 C31 107.4(7) no
C28 N29 C38 C39 -165.7(6) no
C30 N29 C38 C39 72.4(8) no
C38 N29 C30 C31 -132.5(7) no
N29 C30 C31 O32 67.2(8) no
C30 C31 O32 C33 154.2(7) no
C31 O32 C33 C34 172.7(7) no
O32 C33 C34 O35 -72.0(9) no
C33 C34 O35 C36 -180.0(7) no
C34 O35 C36 C37 175.4(7) no
O35 C36 C37 N46 73.4(8) no
C36 C37 N46 C45 70.5(8) no
C36 C37 N46 C47 -169.5(7) no
N29 C38 C39 O40 82.3(8) no
C38 C39 O40 C41 175.8(7) no
C39 O40 C41 C42 -178.2(7) no
O40 C41 C42 O43 -68.9(10) no
C41 C42 O43 C44 -165.4(9) no
C42 O43 C44 C45 130.5(10) no
O43 C44 C45 N46 69.6(11) no
C44 C45 N46 C37 -148.7(8) no
C44 C45 N46 C47 90.5(9) no
C37 N46 C47 C24 65.2(8) no
C45 N46 C47 C24 -173.3(6) no
